data_4126659
loop_
_publ_author_name
'Thorarinsdottir, Agnes E.'
'Du, Kang'
'Collins, James H. P.'
'Harris, T. David'

_publ_section_title
;
 Ratiometric pH Imaging with a Co(II)2 MRI Probe via CEST Effects of
 Opposing pH Dependences.
;
_journal_name_full 'Journal of the American Chemical Society'
_journal_paper_doi 10.1021/jacs.7b08574
_journal_year 2017
_chemical_formula_moiety 'C18 H26 Co2 N7 Na O16 P2, H2 O, 3.8(O)'
_chemical_formula_sum 'C18 H28 Co2 N7 Na O20.8 P2'
_chemical_formula_weight 878.06
_space_group_crystal_system monoclinic
_space_group_IT_number 14
_space_group_name_Hall '-P 2yn'
_space_group_name_H-M_alt 'P 1 21/n 1'
_symmetry_space_group_name_Hall '-P 2yn'
_symmetry_space_group_name_H-M 'P 1 21/n 1'
_atom_sites_solution_hydrogens mixed
_atom_sites_solution_primary dual
_audit_creation_date 2017-07-12
_audit_creation_method
;
Olex2 1.2
(compiled 2017.03.28 svn.r3405 for OlexSys, GUI svn.r5337)
;
_cell_angle_alpha 90
_cell_angle_beta 94.827(5)
_cell_angle_gamma 90
_cell_formula_units_Z 4
_cell_length_a 9.1253(9)
_cell_length_b 16.6143(15)
_cell_length_c 23.152(2)
_cell_measurement_reflns_used 9223
_cell_measurement_temperature 100
_cell_measurement_theta_max 33.50
_cell_measurement_theta_min 2.639
_cell_volume 3497.6(6)
_computing_cell_refinement 'SAINT V8.34A (Bruker, 2013)'
_computing_data_collection 'APEX2 V2014.11-0 (Bruker, 2014)'
_computing_data_reduction 'Bruker SAINT'
_computing_molecular_graphics 'Olex2 (Dolomanov et al., 2009)'
_computing_publication_material 'Olex2 (Dolomanov et al., 2009)'
_computing_structure_refinement 'XL (Sheldrick, 2008)'
_computing_structure_solution 'XT (Sheldrick, 2015)'
_diffrn_ambient_temperature 100.0
_diffrn_detector_area_resol_mean 8
_diffrn_measured_fraction_theta_full 1.000
_diffrn_measured_fraction_theta_max 0.952
_diffrn_measurement_device_type 'Bruker Kappa APEX CCD area detector'
_diffrn_measurement_method '\w and \f scans'
_diffrn_radiation_monochromator graphite
_diffrn_radiation_type MoK\a
_diffrn_radiation_wavelength 0.71073
_diffrn_reflns_av_R_equivalents 0.0728
_diffrn_reflns_av_unetI/netI 0.0362
_diffrn_reflns_Laue_measured_fraction_full 1.000
_diffrn_reflns_Laue_measured_fraction_max 0.952
_diffrn_reflns_limit_h_max 14
_diffrn_reflns_limit_h_min -14
_diffrn_reflns_limit_k_max 25
_diffrn_reflns_limit_k_min -25
_diffrn_reflns_limit_l_max 35
_diffrn_reflns_limit_l_min -35
_diffrn_reflns_number 130306
_diffrn_reflns_point_group_measured_fraction_full 1.000
_diffrn_reflns_point_group_measured_fraction_max 0.952
_diffrn_reflns_theta_full 25.242
_diffrn_reflns_theta_max 33.652
_diffrn_reflns_theta_min 0.883
_diffrn_source 'sealed tube'
_diffrn_standards_number 0
_exptl_absorpt_coefficient_mu 1.143
_exptl_absorpt_correction_T_max 0.7330
_exptl_absorpt_correction_T_min 0.5917
_exptl_absorpt_correction_type multi-scan
_exptl_absorpt_process_details
'SADABS-2014/5 (Bruker,2014/5) was used for absorption correction. wR2(int) was 0.1555 before and 0.1056 after correction. The Ratio of minimum to maximum transmission is 0.8072. The \l/2 correction factor is Not present.'
_exptl_crystal_colour orange
_exptl_crystal_colour_primary orange
_exptl_crystal_density_diffrn 1.667
_exptl_crystal_description block
_exptl_crystal_F_000 1786
_exptl_crystal_recrystallization_method
'Orange blocks were grown by slow diffusion of MeCN vapor into a concentrated solution of the complex in water'
_exptl_crystal_size_max 0.546
_exptl_crystal_size_mid 0.268
_exptl_crystal_size_min 0.128
_refine_diff_density_max 2.809
_refine_diff_density_min -2.180
_refine_diff_density_rms 0.316
_refine_ls_extinction_method none
_refine_ls_goodness_of_fit_ref 1.933
_refine_ls_hydrogen_treatment constr
_refine_ls_matrix_type full
_refine_ls_number_parameters 468
_refine_ls_number_reflns 13616
_refine_ls_number_restraints 30
_refine_ls_restrained_S_all 1.939
_refine_ls_R_factor_all 0.1302
_refine_ls_R_factor_gt 0.1290
_refine_ls_shift/su_max 0.000
_refine_ls_shift/su_mean 0.000
_refine_ls_structure_factor_coef Fsqd
_refine_ls_weighting_details 'w=1/[\s^2^(Fo^2^)+(0.2000P)^2^] where P=(Fo^2^+2Fc^2^)/3'
_refine_ls_weighting_scheme calc
_refine_ls_wR_factor_gt 0.3824
_refine_ls_wR_factor_ref 0.3852
_reflns_Friedel_coverage 0.000
_reflns_number_gt 13346
_reflns_number_total 13616
_reflns_threshold_expression 'I > 2\s(I)'
_cod_data_source_file ja7b08574_si_002.cif
_cod_data_source_block aet26_p21-n
_cod_original_cell_volume 3497.7(6)
_cod_original_formula_sum 'C18 H28 Co2 N7 Na O20.80 P2'
_cod_database_code 4126659
_shelx_shelxl_version_number 2014/7
_shelx_space_group_comment
;
The symmetry employed for this shelxl refinement is uniquely defined
by the following loop, which should always be used as a source of
symmetry information in preference to the above space-group names.
They are only intended as comments.
;
_shelx_estimated_absorpt_t_max 0.868
_shelx_estimated_absorpt_t_min 0.574
_olex2_refinement_description
;
1. Twinned data refinement
 Scales: 0.646(3)
 0.354(3)
2. Fixed Uiso
 At 1.2 times of:
  All C(H) groups, All C(H,H) groups, All N(H,H) groups
 At 1.5 times of:
  All C(H,H,H) groups, All O(H) groups, All O(H,H) groups
3. Uiso/Uaniso restraints and constraints
O12 \\sim C18: within 2A with sigma of 0.002 and sigma for terminal atoms of
0.004
O16 \\sim O16A: within 2A with sigma of 0.002 and sigma for terminal atoms of
0.004
Uanis(O12) \\sim Ueq, Uanis(C18) \\sim Ueq: with sigma of 0.002 and sigma for
terminal atoms of 0.004
Uanis(O16A) \\sim Ueq, Uanis(O16) \\sim Ueq: with sigma of 0.002 and sigma for
terminal atoms of 0.004
4. Others
 Sof(O16A)=1-FVAR(1)
 Sof(O16)=FVAR(1)
 Fixed Sof: O21(0.2) O22(0.2) O23(0.2) O24(0.2)
5.a Free rotating group:
 O19(H19a,H19b)
5.b Secondary CH2 refined with riding coordinates:
 C7(H7a,H7b), C8(H8a,H8b), C10(H10a,H10b), C12(H12a,H12b), C13(H13a,H13b),
 C15(H15a,H15b)
5.c Aromatic/amide H refined with riding coordinates:
 C3(H3), C5(H5)
5.d X=CH2 refined with riding coordinates:
 N2(H2a,H2b), N3(H3a,H3b), N5(H5a,H5b), N6(H6a,H6b)
5.e Idealised Me refined as rotating group:
 C18(H18a,H18b,H18c)
5.f Idealised tetrahedral OH refined as rotating group:
 O12(H12)
;
_olex2_date_sample_completion 2017-05-01
_olex2_date_sample_data_collection 2017-04-30
_olex2_date_sample_submission 2017-04-30
_olex2_exptl_crystal_mounting_method
'Crystal was mounted in Paraton-N-oil and directly coated under the stream of cold nitrogen'
_olex2_submission_original_sample_id Na[LNO2Co2(etidronate)]
_olex2_submission_special_instructions 'No special instructions were received'

loop_
_space_group_symop_operation_xyz
'x, y, z'
'-x+1/2, y+1/2, -z+1/2'
'-x, -y, -z'
'x-1/2, -y-1/2, z-1/2'

loop_
_atom_site_label
_atom_site_type_symbol
_atom_site_fract_x
_atom_site_fract_y
_atom_site_fract_z
_atom_site_U_iso_or_equiv
_atom_site_adp_type
_atom_site_occupancy
_atom_site_site_symmetry_order
_atom_site_calc_flag
_atom_site_refinement_flags_posn
_atom_site_refinement_flags_adp
_atom_site_refinement_flags_occupancy
_atom_site_disorder_assembly
_atom_site_disorder_group
Co1 Co 0.44680(8) 0.72989(4) 0.80906(3) 0.00684(17) Uani 1 1 d . . . . .
Co2 Co 0.54435(8) 0.54019(4) 0.74030(3) 0.00769(18) Uani 1 1 d . . . . .
P1 P 0.25961(15) 0.64897(8) 0.70661(6) 0.0064(2) Uani 1 1 d . . . . .
P2 P 0.55805(15) 0.71342(8) 0.68103(6) 0.0065(2) Uani 1 1 d . . . . .
Na1 Na 0.9018(5) 0.6646(3) 0.7477(2) 0.0443(11) Uani 1 1 d . . . . .
O1 O 0.5346(5) 0.6139(2) 0.81343(17) 0.0088(6) Uani 1 1 d . . . . .
O2 O 0.3919(5) 0.8534(3) 0.8082(2) 0.0117(7) Uani 1 1 d . . . . .
O3 O 0.3445(6) 0.7073(3) 0.8851(2) 0.0138(8) Uani 1 1 d . . . . .
O4 O 0.7638(5) 0.5150(3) 0.7700(2) 0.0125(7) Uani 1 1 d . . . . .
O5 O 0.5216(6) 0.4444(3) 0.6783(2) 0.0144(8) Uani 1 1 d . . . . .
O6 O 0.5591(5) 0.7560(2) 0.73902(18) 0.0093(6) Uani 1 1 d . . . . .
O7 O 0.2564(4) 0.6959(2) 0.76272(17) 0.0082(6) Uani 1 1 d . . . . .
O8 O 0.6194(4) 0.6271(2) 0.68695(18) 0.0085(6) Uani 1 1 d . . . . .
O9 O 0.3219(5) 0.5640(2) 0.71281(19) 0.0109(7) Uani 1 1 d . . . . .
O10 O 0.6340(6) 0.7613(3) 0.63608(19) 0.0125(8) Uani 1 1 d . . . . .
O11 O 0.0962(4) 0.6448(3) 0.67704(19) 0.0105(7) Uani 1 1 d . . . . .
O12 O 0.3416(9) 0.6639(6) 0.5983(3) 0.0405(16) Uani 1 1 d . U . . .
H12 H 0.3710 0.6161 0.6017 0.061 Uiso 1 1 calc GR . . . .
O13 O 0.9063(8) 0.5490(3) 1.0477(3) 0.0300(14) Uani 1 1 d . . . . .
O14 O 0.7689(9) 0.4434(4) 1.0437(3) 0.0319(15) Uani 1 1 d . . . . .
O15 O 1.1046(6) 0.5819(4) 0.8350(2) 0.0214(10) Uani 1 1 d . . . . .
O16 O 1.1193(17) 0.5377(10) 0.7407(8) 0.039(2) Uani 0.518(19) 1 d . U P A 1
O16A O 0.9674(18) 0.5369(10) 0.7425(8) 0.038(2) Uani 0.482(19) 1 d . U P A 2
N1 N 0.6106(5) 0.7774(3) 0.8719(2) 0.0090(7) Uani 1 1 d . . . . .
N2 N 0.4876(8) 0.9762(3) 0.8309(3) 0.0186(10) Uani 1 1 d . . . . .
H2A H 0.4062 1.0010 0.8179 0.022 Uiso 1 1 calc R . . . .
H2B H 0.5637 1.0043 0.8455 0.022 Uiso 1 1 calc R . . . .
N3 N 0.3632(9) 0.7214(5) 0.9822(2) 0.0266(14) Uani 1 1 d . . . . .
H3A H 0.2828 0.6930 0.9851 0.032 Uiso 1 1 calc R . . . .
H3B H 0.4117 0.7411 1.0135 0.032 Uiso 1 1 calc R . . . .
N4 N 0.5169(5) 0.4350(3) 0.7935(2) 0.0083(7) Uani 1 1 d . . . . .
N5 N 0.4247(6) 0.3188(4) 0.6654(3) 0.0181(10) Uani 1 1 d . . . . .
H5A H 0.4497 0.3163 0.6295 0.022 Uiso 1 1 calc R . . . .
H5B H 0.3789 0.2780 0.6801 0.022 Uiso 1 1 calc R . . . .
N6 N 0.9130(6) 0.4344(3) 0.8268(3) 0.0149(9) Uani 1 1 d . . . . .
H6A H 0.9881 0.4671 0.8244 0.018 Uiso 1 1 calc R . . . .
H6B H 0.9238 0.3899 0.8473 0.018 Uiso 1 1 calc R . . . .
N7 N 0.8064(8) 0.5079(3) 1.0228(2) 0.0184(11) Uani 1 1 d . . . . .
C1 C 0.5991(6) 0.5897(3) 0.8633(2) 0.0086(8) Uani 1 1 d . . . . .
C2 C 0.5649(6) 0.5122(3) 0.8844(2) 0.0094(8) Uani 1 1 d . . . . .
C3 C 0.6337(7) 0.4851(3) 0.9377(2) 0.0112(9) Uani 1 1 d . . . . .
H3 H 0.6120 0.4336 0.9526 0.013 Uiso 1 1 calc R . . . .
C4 C 0.7349(7) 0.5364(3) 0.9680(3) 0.0142(10) Uani 1 1 d . . . . .
C5 C 0.7671(7) 0.6125(4) 0.9486(3) 0.0126(9) Uani 1 1 d . . . . .
H5 H 0.8353 0.6457 0.9708 0.015 Uiso 1 1 calc R . . . .
C6 C 0.6994(6) 0.6403(3) 0.8965(2) 0.0088(8) Uani 1 1 d . . . . .
C7 C 0.7390(6) 0.7221(3) 0.8744(2) 0.0100(9) Uani 1 1 d . . . . .
H7A H 0.8203 0.7452 0.9001 0.012 Uiso 1 1 calc R . . . .
H7B H 0.7734 0.7166 0.8351 0.012 Uiso 1 1 calc R . . . .
C8 C 0.5467(7) 0.7850(4) 0.9284(2) 0.0124(9) Uani 1 1 d . . . . .
H8A H 0.5219 0.8421 0.9349 0.015 Uiso 1 1 calc R . . . .
H8B H 0.6209 0.7684 0.9598 0.015 Uiso 1 1 calc R . . . .
C9 C 0.4106(7) 0.7344(4) 0.9313(3) 0.0129(9) Uani 1 1 d . . . . .
C10 C 0.6436(7) 0.8567(3) 0.8482(3) 0.0126(9) Uani 1 1 d . . . . .
H10A H 0.7043 0.8508 0.8150 0.015 Uiso 1 1 calc R . . . .
H10B H 0.6983 0.8901 0.8782 0.015 Uiso 1 1 calc R . . . .
C11 C 0.4956(7) 0.8965(3) 0.8284(3) 0.0118(9) Uani 1 1 d . . . . .
C12 C 0.4590(7) 0.4591(3) 0.8499(2) 0.0108(9) Uani 1 1 d . . . . .
H12A H 0.3643 0.4877 0.8420 0.013 Uiso 1 1 calc R . . . .
H12B H 0.4408 0.4102 0.8727 0.013 Uiso 1 1 calc R . . . .
C13 C 0.6590(6) 0.3932(3) 0.8034(3) 0.0111(9) Uani 1 1 d . . . . .
H13A H 0.6656 0.3504 0.7740 0.013 Uiso 1 1 calc R . . . .
H13B H 0.6666 0.3676 0.8422 0.013 Uiso 1 1 calc R . . . .
C14 C 0.7838(6) 0.4522(3) 0.7996(2) 0.0100(9) Uani 1 1 d . . . . .
C15 C 0.4115(6) 0.3847(3) 0.7586(3) 0.0109(9) Uani 1 1 d . . . . .
H15A H 0.3110 0.4070 0.7594 0.013 Uiso 1 1 calc R . . . .
H15B H 0.4118 0.3294 0.7745 0.013 Uiso 1 1 calc R . . . .
C16 C 0.4557(7) 0.3832(3) 0.6969(2) 0.0117(9) Uani 1 1 d . . . . .
C17 C 0.3633(7) 0.7047(4) 0.6551(2) 0.0125(9) Uani 1 1 d . . . . .
C18 C 0.3038(8) 0.7889(5) 0.6516(4) 0.0260(14) Uani 1 1 d . U . . .
H18A H 0.1968 0.7872 0.6432 0.039 Uiso 1 1 calc GR . . . .
H18B H 0.3480 0.8182 0.6207 0.039 Uiso 1 1 calc GR . . . .
H18C H 0.3277 0.8164 0.6887 0.039 Uiso 1 1 calc GR . . . .
O19 O 0.4761(17) 0.3243(6) 0.5436(4) 0.063(3) Uani 1 1 d . . . . .
H19A H 0.3990 0.3553 0.5396 0.095 Uiso 1 1 d G . . . .
H19B H 0.5550 0.3532 0.5419 0.095 Uiso 1 1 d G . . . .
O17 O 0.7744(7) 0.5590(4) 0.6038(3) 0.0266(11) Uiso 1 1 d . . . . .
O18 O 0.9064(11) 0.7321(5) 0.5973(4) 0.0458(19) Uiso 1 1 d . . . . .
O20 O 0.4159(8) 0.1910(4) 0.4716(3) 0.0290(12) Uiso 1 1 d . . . . .
O21 O 0.266(4) 0.466(2) 0.5689(15) 0.028(6) Uiso 0.2 1 d . . P . .
O22 O 0.525(5) 0.479(3) 0.5596(19) 0.045(9) Uiso 0.2 1 d . . P . .
O23 O 0.677(4) 0.433(2) 0.5238(16) 0.033(7) Uiso 0.2 1 d . . P . .
O24 O 0.947(6) 0.387(3) 0.459(2) 0.052(10) Uiso 0.2 1 d . . P . .

loop_
_atom_site_aniso_label
_atom_site_aniso_U_11
_atom_site_aniso_U_22
_atom_site_aniso_U_33
_atom_site_aniso_U_23
_atom_site_aniso_U_13
_atom_site_aniso_U_12
Co1 0.0088(3) 0.0053(3) 0.0065(3) -0.0001(2) 0.0006(2) -0.0011(2)
Co2 0.0081(3) 0.0061(3) 0.0088(3) 0.0002(2) 0.0005(3) 0.0014(2)
P1 0.0066(5) 0.0053(5) 0.0071(5) 0.0007(4) -0.0001(4) -0.0006(4)
P2 0.0060(5) 0.0058(5) 0.0079(5) 0.0010(4) 0.0020(4) -0.0008(4)
Na1 0.037(2) 0.045(2) 0.053(3) -0.005(2) 0.014(2) -0.0057(19)
O1 0.0134(16) 0.0051(14) 0.0071(15) 0.0005(11) -0.0032(13) 0.0015(13)
O2 0.0113(16) 0.0078(15) 0.0156(18) -0.0023(13) -0.0006(14) -0.0020(13)
O3 0.0174(19) 0.0117(17) 0.0135(17) -0.0022(14) 0.0073(15) -0.0056(15)
O4 0.0092(16) 0.0090(17) 0.0195(19) 0.0031(14) 0.0034(14) 0.0006(13)
O5 0.0174(19) 0.0133(18) 0.0131(17) -0.0027(14) 0.0044(15) 0.0009(16)
O6 0.0089(15) 0.0090(15) 0.0106(16) -0.0002(12) 0.0036(13) -0.0014(13)
O7 0.0080(15) 0.0068(15) 0.0099(16) -0.0014(12) 0.0011(12) 0.0006(12)
O8 0.0067(14) 0.0084(15) 0.0104(16) 0.0009(12) 0.0008(12) 0.0006(12)
O9 0.0141(17) 0.0054(15) 0.0128(16) -0.0003(13) -0.0002(14) 0.0004(13)
O10 0.020(2) 0.0076(16) 0.0106(16) 0.0017(13) 0.0040(15) -0.0032(15)
O11 0.0058(14) 0.0144(17) 0.0110(16) 0.0017(13) -0.0018(13) -0.0029(13)
O12 0.039(3) 0.055(3) 0.029(3) -0.015(2) 0.008(2) -0.017(3)
O13 0.044(4) 0.020(2) 0.022(2) 0.0074(18) -0.022(3) -0.012(2)
O14 0.050(4) 0.019(2) 0.024(3) 0.012(2) -0.012(3) -0.014(3)
O15 0.027(2) 0.027(2) 0.0098(17) 0.0057(16) -0.0018(17) -0.011(2)
O16 0.033(3) 0.040(3) 0.044(3) 0.001(3) 0.001(3) 0.003(3)
O16A 0.032(3) 0.039(3) 0.042(3) 0.001(3) 0.003(3) 0.002(3)
N1 0.0074(17) 0.0093(18) 0.0108(18) 0.0015(14) 0.0038(14) -0.0014(14)
N2 0.026(3) 0.0069(19) 0.024(3) 0.0008(17) 0.004(2) -0.0049(19)
N3 0.032(3) 0.043(4) 0.006(2) -0.002(2) 0.005(2) -0.009(3)
N4 0.0067(17) 0.0055(16) 0.0125(18) -0.0004(14) -0.0012(14) -0.0005(14)
N5 0.014(2) 0.017(2) 0.023(2) -0.0089(19) 0.0010(19) -0.0033(19)
N6 0.012(2) 0.0087(19) 0.023(2) 0.0048(17) -0.0048(18) 0.0004(16)
N7 0.027(3) 0.011(2) 0.016(2) 0.0039(17) -0.008(2) -0.007(2)
C1 0.0095(19) 0.0075(19) 0.0083(18) -0.0016(14) -0.0013(16) 0.0003(16)
C2 0.014(2) 0.0050(18) 0.0091(19) 0.0002(14) 0.0013(16) -0.0009(17)
C3 0.017(2) 0.0059(19) 0.011(2) 0.0015(15) 0.0019(18) -0.0004(17)
C4 0.020(3) 0.009(2) 0.012(2) 0.0020(17) -0.0051(19) 0.000(2)
C5 0.014(2) 0.010(2) 0.013(2) 0.0018(16) -0.0013(18) 0.0012(18)
C6 0.011(2) 0.0031(18) 0.013(2) -0.0013(15) 0.0010(17) 0.0017(16)
C7 0.011(2) 0.0056(19) 0.014(2) 0.0014(15) 0.0026(17) -0.0030(16)
C8 0.013(2) 0.014(2) 0.010(2) -0.0004(17) 0.0013(17) -0.0041(19)
C9 0.014(2) 0.013(2) 0.012(2) 0.0003(17) 0.0053(18) -0.0014(19)
C10 0.014(2) 0.0065(19) 0.017(2) 0.0029(17) 0.0025(19) -0.0028(18)
C11 0.015(2) 0.007(2) 0.014(2) -0.0003(16) 0.0050(18) -0.0024(18)
C12 0.016(2) 0.009(2) 0.0080(19) 0.0001(15) 0.0018(17) -0.0033(18)
C13 0.010(2) 0.0073(19) 0.015(2) -0.0002(17) -0.0014(17) 0.0009(17)
C14 0.011(2) 0.0052(18) 0.013(2) -0.0004(15) -0.0009(17) 0.0012(16)
C15 0.0063(19) 0.009(2) 0.017(2) -0.0030(17) 0.0002(17) 0.0026(16)
C16 0.011(2) 0.011(2) 0.012(2) -0.0010(17) -0.0023(17) 0.0020(18)
C17 0.016(2) 0.012(2) 0.011(2) 0.0018(17) 0.0045(18) -0.0034(19)
C18 0.015(2) 0.017(2) 0.047(3) 0.013(2) 0.008(2) 0.001(2)
O19 0.106(9) 0.056(5) 0.029(4) -0.007(4) 0.015(5) 0.020(6)

loop_
_atom_type_symbol
_atom_type_description
_atom_type_scat_dispersion_real
_atom_type_scat_dispersion_imag
_atom_type_scat_source
C C 0.0033 0.0016 'International Tables Vol C Tables 4.2.6.8 and 6.1.1.4'
H H 0.0000 0.0000 'International Tables Vol C Tables 4.2.6.8 and 6.1.1.4'
Co Co 0.3494 0.9721 'International Tables Vol C Tables 4.2.6.8 and 6.1.1.4'
N N 0.0061 0.0033 'International Tables Vol C Tables 4.2.6.8 and 6.1.1.4'
Na Na 0.0362 0.0249 'International Tables Vol C Tables 4.2.6.8 and 6.1.1.4'
O O 0.0106 0.0060 'International Tables Vol C Tables 4.2.6.8 and 6.1.1.4'
P P 0.1023 0.0942 'International Tables Vol C Tables 4.2.6.8 and 6.1.1.4'

loop_
_geom_angle_atom_site_label_1
_geom_angle_atom_site_label_2
_geom_angle_atom_site_label_3
_geom_angle
_geom_angle_site_symmetry_1
_geom_angle_site_symmetry_3
O1 Co1 O2 171.04(17) . .
O1 Co1 O3 89.46(18) . .
O1 Co1 N1 93.66(17) . .
O2 Co1 N1 78.48(18) . .
O3 Co1 O2 93.40(18) . .
O3 Co1 N1 80.23(19) . .
O6 Co1 O1 91.06(17) . .
O6 Co1 O2 85.45(18) . .
O6 Co1 O3 175.57(19) . .
O6 Co1 O7 95.94(17) . .
O6 Co1 N1 95.35(18) . .
O7 Co1 O1 94.38(16) . .
O7 Co1 O2 94.19(17) . .
O7 Co1 O3 88.41(18) . .
O7 Co1 N1 166.00(18) . .
O1 Co2 O4 87.50(18) . .
O1 Co2 O5 165.16(18) . .
O1 Co2 O9 91.66(17) . .
O1 Co2 N4 89.81(16) . .
O4 Co2 O5 96.14(19) . .
O4 Co2 O9 178.31(18) . .
O4 Co2 N4 78.83(17) . .
O5 Co2 N4 76.86(18) . .
O8 Co2 O1 96.56(16) . .
O8 Co2 O4 88.82(17) . .
O8 Co2 O5 97.89(17) . .
O8 Co2 O9 92.73(16) . .
O8 Co2 N4 165.86(18) . .
O9 Co2 O5 84.31(18) . .
O9 Co2 N4 99.71(17) . .
O7 P1 O9 115.4(2) . .
O7 P1 O11 107.8(2) . .
O7 P1 C17 110.2(3) . .
O9 P1 O11 109.2(2) . .
O9 P1 C17 108.7(3) . .
O11 P1 C17 105.0(3) . .
O6 P2 O8 112.3(2) . .
O6 P2 O10 113.1(2) . .
O6 P2 C17 105.1(3) . .
O8 P2 C17 106.9(3) . .
O10 P2 O8 111.3(2) . .
O10 P2 C17 107.6(3) . .
O4 Na1 O8 60.80(16) . .
O4 Na1 O15 74.50(19) . .
O4 Na1 O16 72.1(4) . .
O8 Na1 O15 135.3(2) . .
O8 Na1 O16 113.6(4) . .
O11 Na1 O4 110.3(2) 1_655 .
O11 Na1 O8 107.5(2) 1_655 .
O11 Na1 O15 87.1(2) 1_655 .
O11 Na1 O16 49.6(4) 1_655 .
O16 Na1 O15 46.5(4) . .
O16A Na1 O4 45.5(5) . .
O16A Na1 O8 90.0(5) . .
O16A Na1 O11 68.4(5) . 1_655
O16A Na1 O15 55.6(5) . .
Co1 O1 Co2 122.84(18) . .
C1 O1 Co1 117.8(3) . .
C1 O1 Co2 119.0(3) . .
C11 O2 Co1 112.5(4) . .
C9 O3 Co1 115.6(4) . .
Co2 O4 Na1 101.0(2) . .
C14 O4 Co2 115.7(4) . .
C14 O4 Na1 141.1(4) . .
C16 O5 Co2 112.9(4) . .
P2 O6 Co1 129.7(3) . .
P1 O7 Co1 121.0(2) . .
Co2 O8 Na1 100.78(19) . .
P2 O8 Co2 124.8(2) . .
P2 O8 Na1 98.3(2) . .
P1 O9 Co2 122.9(3) . .
P1 O11 Na1 113.5(3) . 1_455
C7 N1 Co1 107.5(3) . .
C8 N1 Co1 109.1(3) . .
C8 N1 C7 112.8(4) . .
C10 N1 Co1 103.2(4) . .
C10 N1 C7 112.5(4) . .
C10 N1 C8 111.2(5) . .
C12 N4 Co2 110.2(3) . .
C13 N4 Co2 109.1(3) . .
C13 N4 C12 111.1(4) . .
C15 N4 Co2 104.4(3) . .
C15 N4 C12 111.6(4) . .
C15 N4 C13 110.2(4) . .
O13 N7 C4 118.9(5) . .
O14 N7 O13 120.8(6) . .
O14 N7 C4 120.3(6) . .
O1 C1 C2 118.9(5) . .
O1 C1 C6 121.0(5) . .
C6 C1 C2 120.1(5) . .
C1 C2 C12 120.3(5) . .
C3 C2 C1 119.6(5) . .
C3 C2 C12 120.0(5) . .
C4 C3 C2 118.1(5) . .
C3 C4 N7 117.8(5) . .
C5 C4 N7 119.3(5) . .
C5 C4 C3 122.9(5) . .
C4 C5 C6 119.7(5) . .
C1 C6 C7 120.7(5) . .
C5 C6 C1 119.6(5) . .
C5 C6 C7 119.6(5) . .
N1 C7 C6 111.1(4) . .
N1 C8 C9 112.2(5) . .
O3 C9 N3 122.2(6) . .
O3 C9 C8 119.9(5) . .
N3 C9 C8 117.9(6) . .
N1 C10 C11 107.1(5) . .
O2 C11 N2 123.2(6) . .
O2 C11 C10 119.0(5) . .
N2 C11 C10 117.8(6) . .
C2 C12 N4 111.3(5) . .
N4 C13 C14 110.1(4) . .
O4 C14 N6 122.0(5) . .
O4 C14 C13 119.8(5) . .
N6 C14 C13 118.2(5) . .
N4 C15 C16 108.3(5) . .
O5 C16 N5 123.3(6) . .
O5 C16 C15 118.3(5) . .
N5 C16 C15 118.3(5) . .
P2 C17 P1 111.5(3) . .
O12 C17 P1 108.0(5) . .
O12 C17 P2 112.4(5) . .
O12 C17 C18 111.0(7) . .
C18 C17 P1 107.6(4) . .
C18 C17 P2 106.3(4) . .

loop_
_geom_bond_atom_site_label_1
_geom_bond_atom_site_label_2
_geom_bond_distance
_geom_bond_site_symmetry_2
Co1 O1 2.087(4) .
Co1 O2 2.112(4) .
Co1 O3 2.094(4) .
Co1 O6 2.037(4) .
Co1 O7 2.043(4) .
Co1 N1 2.146(5) .
Co2 O1 2.097(4) .
Co2 O4 2.104(5) .
Co2 O5 2.141(4) .
Co2 O8 2.054(4) .
Co2 O9 2.113(5) .
Co2 N4 2.165(5) .
P1 O7 1.518(4) .
P1 O9 1.524(4) .
P1 O11 1.589(4) .
P1 C17 1.834(6) .
P2 O6 1.517(4) .
P2 O8 1.542(4) .
P2 O10 1.522(5) .
P2 C17 1.833(6) .
Na1 O4 2.852(7) .
Na1 O8 2.898(7) .
Na1 O11 2.535(7) 1_655
Na1 O15 2.961(8) .
Na1 O16 2.909(17) .
Na1 O16A 2.211(18) .
O1 C1 1.315(6) .
O2 C11 1.246(7) .
O3 C9 1.265(8) .
O4 C14 1.254(7) .
O5 C16 1.275(7) .
O11 Na1 2.534(7) 1_455
O12 C17 1.478(9) .
O13 N7 1.241(8) .
O14 N7 1.235(7) .
N1 C7 1.486(8) .
N1 C8 1.482(8) .
N1 C10 1.470(7) .
N2 C11 1.328(8) .
N3 C9 1.307(8) .
N4 C12 1.503(7) .
N4 C13 1.472(7) .
N4 C15 1.466(7) .
N5 C16 1.313(8) .
N6 C14 1.323(7) .
N7 C4 1.456(8) .
C1 C2 1.421(7) .
C1 C6 1.420(8) .
C2 C3 1.410(8) .
C2 C12 1.489(8) .
C3 C4 1.402(8) .
C4 C5 1.381(8) .
C5 C6 1.386(8) .
C6 C7 1.508(8) .
C8 C9 1.506(9) .
C10 C11 1.538(9) .
C13 C14 1.510(8) .
C15 C16 1.518(8) .
C17 C18 1.501(10) .

loop_
_twin_individual_id
_twin_individual_mass_fraction_refined
1 0.646(3)
2 0.354(3)
